data_4131589
loop_
_publ_author_name
'Xi, Yumeng'
'Hartwig, John F.'

_publ_section_title
;
 Mechanistic Studies of Copper-Catalyzed Asymmetric Hydroboration of
 Alkenes.
;
_journal_issue 36
_journal_name_full 'Journal of the American Chemical Society'
_journal_page_first 12758
_journal_page_last 12772
_journal_paper_doi 10.1021/jacs.7b07124
_journal_volume 139
_journal_year 2017
_chemical_absolute_configuration ad
_chemical_formula_sum 'C102 H142 Cu F O9 P2 Si2'
_chemical_formula_weight 1712.81
_chemical_name_systematic 12
_space_group.centring_type primitive

_space_group_crystal_system orthorhombic
_space_group_IT_number 19
_space_group_name_Hall 'P 2ac 2ab'
_space_group_name_H-M_alt 'P 21 21 21'
_atom_sites_solution_hydrogens geom
_atom_sites_solution_primary iterative
_atom_sites_solution_secondary difmap
_audit_creation_method SHELXL-2016/6
_cell_angle_alpha 90
_cell_angle_beta 90
_cell_angle_gamma 90
_cell_formula_units_Z 4
_cell_length_a 14.0112(9)
_cell_length_b 23.8266(17)
_cell_length_c 28.7899(19)
_cell_measurement_reflns_used 9657
_cell_measurement_temperature 100(2)
_cell_measurement_theta_max 68.29
_cell_measurement_theta_min 3.07
_cell_volume 9611.2(11)
_computing_cell_refinement 'Bruker SAINT'
_computing_data_collection 'Bruker APEX2'
_computing_data_reduction 'Bruker SAINT'
_computing_molecular_graphics ORTEP-32
_computing_publication_material WinGX
_computing_structure_refinement SHELXL-2016
_computing_structure_solution SHELXT-2014
_diffrn_ambient_temperature 100(2)
_diffrn_detector_area_resol_mean 8.366
_diffrn_measured_fraction_theta_full 0.998
_diffrn_measured_fraction_theta_max 0.995
_diffrn_measurement_device_type 'Bruker APEX-II CCD'
_diffrn_measurement_method '\f and \w scans'
_diffrn_radiation_type CuK\a
_diffrn_radiation_wavelength 1.54178
_diffrn_reflns_av_R_equivalents 0.0963
_diffrn_reflns_av_unetI/netI 0.0399
_diffrn_reflns_Laue_measured_fraction_full 0.998
_diffrn_reflns_Laue_measured_fraction_max 0.995
_diffrn_reflns_limit_h_max 16
_diffrn_reflns_limit_h_min -16
_diffrn_reflns_limit_k_max 27
_diffrn_reflns_limit_k_min -24
_diffrn_reflns_limit_l_max 34
_diffrn_reflns_limit_l_min -34
_diffrn_reflns_number 306878
_diffrn_reflns_point_group_measured_fraction_full 0.998
_diffrn_reflns_point_group_measured_fraction_max 0.994
_diffrn_reflns_theta_full 67.000
_diffrn_reflns_theta_max 68.497
_diffrn_reflns_theta_min 2.407
_diffrn_source 'microfocus rotating anode'
_exptl_absorpt_coefficient_mu 1.318
_exptl_absorpt_correction_T_max 0.749
_exptl_absorpt_correction_T_min 0.607
_exptl_absorpt_correction_type multi-scan
_exptl_absorpt_process_details SADABS
_exptl_crystal_colour yellow
_exptl_crystal_density_diffrn 1.184
_exptl_crystal_description plate
_exptl_crystal_F_000 3688
_exptl_crystal_size_max 0.160
_exptl_crystal_size_mid 0.120
_exptl_crystal_size_min 0.040
_refine_diff_density_max 1.081
_refine_diff_density_min -0.839
_refine_diff_density_rms 0.104
_refine_ls_abs_structure_details
; 
 Flack x determined using 6605 quotients [(I+)-(I-)]/[(I+)+(I-)] 
 (Parsons, Flack and Wagner, Acta Cryst. B69 (2013) 249-259). 
;
_refine_ls_abs_structure_Flack 0.006(17)
_refine_ls_extinction_method none
_refine_ls_goodness_of_fit_ref 1.090
_refine_ls_hydrogen_treatment constr
_refine_ls_matrix_type full
_refine_ls_number_parameters 1006
_refine_ls_number_reflns 17588
_refine_ls_number_restraints 3
_refine_ls_restrained_S_all 1.091
_refine_ls_R_factor_all 0.1089
_refine_ls_R_factor_gt 0.1031
_refine_ls_shift/su_max 0.000
_refine_ls_shift/su_mean 0.000
_refine_ls_structure_factor_coef Fsqd
_refine_ls_weighting_details 'w=1/[\s^2^(Fo^2^)+(0.1206P)^2^+30.7407P] where P=(Fo^2^+2Fc^2^)/3'
_refine_ls_weighting_scheme calc
_refine_ls_wR_factor_gt 0.2649
_refine_ls_wR_factor_ref 0.2704
_reflns_Friedel_coverage 0.834
_reflns_Friedel_fraction_full 0.998
_reflns_Friedel_fraction_max 0.994
_reflns_number_gt 16308
_reflns_number_total 17588
_reflns_threshold_expression 'I > 2\s(I)'
_cod_data_source_file ja7b07124_si_004.cif
_cod_data_source_block 12
_cod_database_code 4131589
_shelx_shelxl_version_number 2016/6
_shelx_space_group_comment
; 
The symmetry employed for this shelxl refinement is uniquely defined 
by the following loop, which should always be used as a source of 
symmetry information in preference to the above space-group names. 
They are only intended as comments. 
;
_shelx_estimated_absorpt_t_min 0.817
_shelx_estimated_absorpt_t_max 0.949

loop_
_space_group_symop_operation_xyz
'x, y, z'
'-x+1/2, -y, z+1/2'
'-x, y+1/2, -z+1/2'
'x+1/2, -y+1/2, -z'

loop_
_atom_site_label
_atom_site_type_symbol
_atom_site_fract_x
_atom_site_fract_y
_atom_site_fract_z
_atom_site_U_iso_or_equiv
_atom_site_adp_type
_atom_site_occupancy
_atom_site_site_symmetry_order
_atom_site_calc_flag
_atom_site_refinement_flags_posn
_atom_site_refinement_flags_adp
C1 C 0.3981(8) 0.2563(4) 0.7268(6) 0.080(4) Uani 1 1 d . .
H1 H 0.461359 0.236851 0.727356 0.096 Uiso 1 1 calc R U
C2 C 0.3412(14) 0.2365(8) 0.7786(9) 0.146(10) Uani 1 1 d . .
H2A H 0.297208 0.266265 0.788291 0.219 Uiso 1 1 calc R U
H2B H 0.389124 0.230489 0.802858 0.219 Uiso 1 1 calc R U
H2C H 0.305375 0.201691 0.773522 0.219 Uiso 1 1 calc R U
C3 C 0.3556(17) 0.2391(8) 0.6868(7) 0.114(6) Uani 1 1 d . .
C4 C 0.2535(11) 0.2254(7) 0.6838(7) 0.091(4) Uani 1 1 d . .
H4 H 0.214379 0.227278 0.710688 0.110 Uiso 1 1 calc R U
C5 C 0.2162(16) 0.2102(10) 0.6431(8) 0.122(7) Uani 1 1 d . .
H5 H 0.149339 0.203615 0.642475 0.146 Uiso 1 1 calc R U
C6 C 0.2652(12) 0.2030(8) 0.6016(7) 0.105(5) Uani 1 1 d . .
H6 H 0.234318 0.191108 0.573918 0.126 Uiso 1 1 calc R U
C7 C 0.3618(14) 0.2144(9) 0.6033(8) 0.117(6) Uani 1 1 d . .
H7 H 0.400059 0.209731 0.576296 0.141 Uiso 1 1 calc R U
C8 C 0.4075(10) 0.2348(7) 0.6492(7) 0.092(5) Uani 1 1 d . .
C9 C 0.2475(6) 0.4060(4) 0.7918(3) 0.0352(17) Uani 1 1 d . .
C10 C 0.2107(6) 0.4401(4) 0.8274(3) 0.0404(19) Uani 1 1 d . .
H10 H 0.252135 0.466021 0.842242 0.049 Uiso 1 1 calc R U
C11 C 0.1157(7) 0.4372(5) 0.8417(3) 0.051(2) Uani 1 1 d . .
C12 C 0.0589(7) 0.3943(5) 0.8211(4) 0.054(2) Uani 1 1 d . .
C13 C 0.0889(7) 0.3642(5) 0.7815(4) 0.052(2) Uani 1 1 d . .
C14 C 0.1853(6) 0.3709(4) 0.7688(3) 0.0406(18) Uani 1 1 d . .
H14 H 0.208616 0.350102 0.743019 0.049 Uiso 1 1 calc R U
C15 C 0.0817(8) 0.4796(5) 0.8785(4) 0.063(3) Uani 1 1 d . .
C16 C -0.0236(10) 0.4852(9) 0.8843(7) 0.107(6) Uani 1 1 d . .
H16A H -0.037429 0.515633 0.906199 0.160 Uiso 1 1 calc R U
H16B H -0.049847 0.449949 0.896283 0.160 Uiso 1 1 calc R U
H16C H -0.052841 0.493765 0.854179 0.160 Uiso 1 1 calc R U
C17 C 0.1206(19) 0.4593(10) 0.9263(5) 0.138(9) Uani 1 1 d . .
H17A H 0.187131 0.471268 0.929813 0.207 Uiso 1 1 calc R U
H17B H 0.117060 0.418276 0.927919 0.207 Uiso 1 1 calc R U
H17C H 0.082084 0.475613 0.951338 0.207 Uiso 1 1 calc R U
C18 C 0.1296(17) 0.5341(7) 0.8711(8) 0.136(9) Uani 1 1 d . .
H18A H 0.140958 0.539643 0.837811 0.203 Uiso 1 1 calc R U
H18B H 0.190645 0.534463 0.887678 0.203 Uiso 1 1 calc R U
H18C H 0.088907 0.564426 0.882839 0.203 Uiso 1 1 calc R U
C19 C -0.0286(11) 0.3452(8) 0.8769(7) 0.106(6) Uani 1 1 d . .
H19A H 0.012893 0.313363 0.869245 0.159 Uiso 1 1 calc R U
H19B H -0.093084 0.331435 0.883601 0.159 Uiso 1 1 calc R U
H19C H -0.003337 0.364614 0.904293 0.159 Uiso 1 1 calc R U
C20 C 0.0242(8) 0.3252(5) 0.7526(5) 0.065(3) Uani 1 1 d . .
C21 C -0.0753(8) 0.3496(5) 0.7465(5) 0.068(3) Uani 1 1 d . .
H21A H -0.108092 0.350357 0.776542 0.102 Uiso 1 1 calc R U
H21B H -0.111573 0.326371 0.724648 0.102 Uiso 1 1 calc R U
H21C H -0.070349 0.387919 0.734279 0.102 Uiso 1 1 calc R U
C22 C 0.0185(15) 0.2676(6) 0.7746(9) 0.134(9) Uani 1 1 d . .
H22A H -0.004308 0.271112 0.806691 0.202 Uiso 1 1 calc R U
H22B H 0.081896 0.250231 0.774579 0.202 Uiso 1 1 calc R U
H22C H -0.025884 0.244088 0.756897 0.202 Uiso 1 1 calc R U
C23 C 0.0637(10) 0.3232(10) 0.7023(5) 0.123(8) Uani 1 1 d . .
H23A H 0.013900 0.309573 0.681273 0.185 Uiso 1 1 calc R U
H23B H 0.118758 0.297894 0.701078 0.185 Uiso 1 1 calc R U
H23C H 0.083442 0.360988 0.692842 0.185 Uiso 1 1 calc R U
C24 C 0.4428(5) 0.4169(3) 0.8239(3) 0.0323(16) Uani 1 1 d . .
C25 C 0.4990(6) 0.3710(4) 0.8349(3) 0.0388(18) Uani 1 1 d . .
H25 H 0.494549 0.338234 0.816233 0.047 Uiso 1 1 calc R U
C26 C 0.5630(7) 0.3711(4) 0.8731(3) 0.046(2) Uani 1 1 d . .
C27 C 0.5686(8) 0.4221(5) 0.8984(3) 0.052(2) Uani 1 1 d . .
C28 C 0.5051(7) 0.4674(4) 0.8913(3) 0.045(2) Uani 1 1 d . .
C29 C 0.4467(6) 0.4637(3) 0.8517(3) 0.0368(17) Uani 1 1 d . .
H29 H 0.408068 0.495030 0.843766 0.044 Uiso 1 1 calc R U
C30 C 0.6203(9) 0.3176(5) 0.8822(4) 0.057(3) Uani 1 1 d . .
C31 C 0.5530(11) 0.2666(5) 0.8768(6) 0.082(4) Uani 1 1 d . .
H31A H 0.501154 0.269275 0.899570 0.123 Uiso 1 1 calc R U
H31B H 0.589012 0.231893 0.882122 0.123 Uiso 1 1 calc R U
H31C H 0.526138 0.266164 0.845391 0.123 Uiso 1 1 calc R U
C32 C 0.6984(11) 0.3139(7) 0.8450(5) 0.086(4) Uani 1 1 d . .
H32A H 0.669090 0.307096 0.814584 0.129 Uiso 1 1 calc R U
H32B H 0.741928 0.283001 0.852474 0.129 Uiso 1 1 calc R U
H32C H 0.734159 0.349241 0.844088 0.129 Uiso 1 1 calc R U
C33 C 0.6613(12) 0.3114(6) 0.9314(5) 0.089(5) Uani 1 1 d . .
H33A H 0.704252 0.342852 0.937941 0.134 Uiso 1 1 calc R U
H33B H 0.696834 0.276033 0.933601 0.134 Uiso 1 1 calc R U
H33C H 0.609043 0.311226 0.953999 0.134 Uiso 1 1 calc R U
C34 C 0.7293(9) 0.4437(7) 0.9149(5) 0.086(5) Uani 1 1 d . .
H34A H 0.768342 0.410011 0.910595 0.129 Uiso 1 1 calc R U
H34B H 0.761064 0.469161 0.936690 0.129 Uiso 1 1 calc R U
H34C H 0.720938 0.462662 0.884925 0.129 Uiso 1 1 calc R U
C35 C 0.4954(9) 0.5166(5) 0.9251(4) 0.059(3) Uani 1 1 d . .
C36 C 0.5918(11) 0.5469(6) 0.9331(4) 0.078(4) Uani 1 1 d . .
H36A H 0.623266 0.553194 0.903181 0.116 Uiso 1 1 calc R U
H36B H 0.632774 0.523618 0.952873 0.116 Uiso 1 1 calc R U
H36C H 0.580314 0.583032 0.948381 0.116 Uiso 1 1 calc R U
C37 C 0.4634(11) 0.4949(7) 0.9723(4) 0.084(4) Uani 1 1 d . .
H37A H 0.450702 0.526734 0.992941 0.126 Uiso 1 1 calc R U
H37B H 0.513823 0.471447 0.985684 0.126 Uiso 1 1 calc R U
H37C H 0.405160 0.472622 0.968587 0.126 Uiso 1 1 calc R U
C38 C 0.4251(12) 0.5596(5) 0.9074(5) 0.082(4) Uani 1 1 d . .
H38A H 0.451286 0.577870 0.879622 0.123 Uiso 1 1 calc R U
H38B H 0.413688 0.587904 0.931450 0.123 Uiso 1 1 calc R U
H38C H 0.364882 0.541064 0.899466 0.123 Uiso 1 1 calc R U
C39 C 0.3753(5) 0.4784(3) 0.7441(3) 0.0308(16) Uani 1 1 d . .
C40 C 0.2913(6) 0.5030(4) 0.7279(3) 0.0401(18) Uani 1 1 d . .
H40 H 0.232913 0.483769 0.733083 0.048 Uiso 1 1 calc R U
C41 C 0.2884(7) 0.5536(4) 0.7049(3) 0.048(2) Uani 1 1 d . .
H41 H 0.230080 0.569161 0.694048 0.058 Uiso 1 1 calc R U
C42 C 0.3727(7) 0.5801(4) 0.6986(3) 0.0428(19) Uani 1 1 d . .
C43 C 0.4885(7) 0.6439(4) 0.6908(4) 0.053(2) Uani 1 1 d . .
H43A H 0.522690 0.663027 0.665245 0.064 Uiso 1 1 calc R U
H43B H 0.488676 0.668736 0.718373 0.064 Uiso 1 1 calc R U
C44 C 0.4578(6) 0.5572(4) 0.7133(3) 0.0397(19) Uani 1 1 d . .
C45 C 0.4634(6) 0.5045(3) 0.7350(3) 0.0333(16) Uani 1 1 d . .
C46 C 0.5606(6) 0.4842(4) 0.7490(3) 0.0355(17) Uani 1 1 d . .
C47 C 0.6119(6) 0.5179(4) 0.7793(3) 0.0415(19) Uani 1 1 d . .
C48 C 0.6691(8) 0.5916(4) 0.8155(5) 0.060(3) Uani 1 1 d . .
H48A H 0.658506 0.613564 0.844227 0.072 Uiso 1 1 calc R U
H48B H 0.694878 0.616975 0.791338 0.072 Uiso 1 1 calc R U
C49 C 0.7038(7) 0.5038(4) 0.7942(3) 0.046(2) Uani 1 1 d . .
C50 C 0.7487(6) 0.4569(5) 0.7798(3) 0.051(2) Uani 1 1 d . .
H50 H 0.810667 0.447268 0.790562 0.061 Uiso 1 1 calc R U
C51 C 0.6993(6) 0.4234(4) 0.7483(3) 0.042(2) Uani 1 1 d . .
H51 H 0.728643 0.389968 0.737482 0.050 Uiso 1 1 calc R U
C52 C 0.6088(5) 0.4370(3) 0.7322(3) 0.0315(15) Uani 1 1 d . .
C53 C 0.6472(6) 0.3467(4) 0.6674(3) 0.0367(18) Uani 1 1 d . .
C54 C 0.6643(6) 0.2935(4) 0.6847(3) 0.0356(17) Uani 1 1 d . .
H54 H 0.625222 0.280055 0.709235 0.043 Uiso 1 1 calc R U
C55 C 0.7366(6) 0.2586(4) 0.6675(3) 0.0378(18) Uani 1 1 d . .
C56 C 0.7869(7) 0.2793(4) 0.6286(3) 0.044(2) Uani 1 1 d . .
C57 C 0.7767(7) 0.3349(4) 0.6117(3) 0.045(2) Uani 1 1 d . .
C58 C 0.7052(7) 0.3679(4) 0.6329(3) 0.042(2) Uani 1 1 d . .
H58 H 0.696854 0.405640 0.623203 0.050 Uiso 1 1 calc R U
C59 C 0.7535(7) 0.2018(4) 0.6924(4) 0.044(2) Uani 1 1 d . .
C60 C 0.6760(9) 0.1595(5) 0.6790(4) 0.062(3) Uani 1 1 d . .
H60A H 0.677424 0.153296 0.645381 0.093 Uiso 1 1 calc R U
H60B H 0.613380 0.174191 0.688035 0.093 Uiso 1 1 calc R U
H60C H 0.687628 0.123873 0.695102 0.093 Uiso 1 1 calc R U
C61 C 0.7459(8) 0.2114(4) 0.7456(4) 0.051(2) Uani 1 1 d . .
H61A H 0.757170 0.175900 0.761847 0.076 Uiso 1 1 calc R U
H61B H 0.682016 0.225376 0.753158 0.076 Uiso 1 1 calc R U
H61C H 0.793769 0.239023 0.755249 0.076 Uiso 1 1 calc R U
C62 C 0.8534(8) 0.1770(5) 0.6845(5) 0.063(3) Uani 1 1 d . .
H62A H 0.860608 0.142806 0.703047 0.094 Uiso 1 1 calc R U
H62B H 0.901739 0.204484 0.693905 0.094 Uiso 1 1 calc R U
H62C H 0.861480 0.168027 0.651530 0.094 Uiso 1 1 calc R U
C63 C 0.8060(11) 0.2048(5) 0.5739(4) 0.075(4) Uani 1 1 d . .
H63A H 0.776055 0.174834 0.592097 0.113 Uiso 1 1 calc R U
H63B H 0.854484 0.188532 0.553309 0.113 Uiso 1 1 calc R U
H63C H 0.757395 0.223837 0.555182 0.113 Uiso 1 1 calc R U
C64 C 0.8397(9) 0.3599(5) 0.5739(4) 0.062(3) Uani 1 1 d . .
C65 C 0.9423(9) 0.3584(6) 0.5897(5) 0.074(4) Uani 1 1 d . .
H65A H 0.949025 0.379987 0.618521 0.111 Uiso 1 1 calc R U
H65B H 0.983145 0.374755 0.565649 0.111 Uiso 1 1 calc R U
H65C H 0.961445 0.319398 0.595305 0.111 Uiso 1 1 calc R U
C66 C 0.8298(12) 0.3297(6) 0.5267(4) 0.083(4) Uani 1 1 d . .
H66A H 0.855270 0.353700 0.501974 0.124 Uiso 1 1 calc R U
H66B H 0.762255 0.321840 0.520561 0.124 Uiso 1 1 calc R U
H66C H 0.865477 0.294332 0.527492 0.124 Uiso 1 1 calc R U
C67 C 0.8119(11) 0.4220(5) 0.5642(4) 0.077(4) Uani 1 1 d . .
H67A H 0.817100 0.443774 0.592949 0.116 Uiso 1 1 calc R U
H67B H 0.746017 0.423537 0.552792 0.116 Uiso 1 1 calc R U
H67C H 0.854897 0.437668 0.540738 0.116 Uiso 1 1 calc R U
C68 C 0.5034(6) 0.4305(4) 0.6460(3) 0.0343(17) Uani 1 1 d . .
C69 C 0.4191(6) 0.4129(4) 0.6259(3) 0.043(2) Uani 1 1 d . .
H69 H 0.389018 0.380089 0.637696 0.052 Uiso 1 1 calc R U
C70 C 0.3762(9) 0.4413(6) 0.5890(4) 0.064(3) Uani 1 1 d . .
C71 C 0.4221(9) 0.4900(5) 0.5748(3) 0.056(3) Uani 1 1 d . .
C72 C 0.5099(8) 0.5078(4) 0.5917(3) 0.048(2) Uani 1 1 d . .
C73 C 0.5503(7) 0.4770(4) 0.6284(3) 0.0418(19) Uani 1 1 d . .
H73 H 0.609959 0.488005 0.641043 0.050 Uiso 1 1 calc R U
C74 C 0.2854(9) 0.4149(7) 0.5684(5) 0.081(4) Uani 1 1 d . .
C75 C 0.1976(12) 0.4316(11) 0.5957(8) 0.141(9) Uani 1 1 d . .
H75A H 0.141688 0.412117 0.583111 0.212 Uiso 1 1 calc R U
H75B H 0.188109 0.472209 0.593417 0.212 Uiso 1 1 calc R U
H75C H 0.206100 0.421104 0.628409 0.212 Uiso 1 1 calc R U
C76 C 0.2909(15) 0.3513(8) 0.5703(7) 0.129(9) Uani 1 1 d . .
H76A H 0.352566 0.338888 0.557919 0.194 Uiso 1 1 calc R U
H76B H 0.239258 0.335197 0.551617 0.194 Uiso 1 1 calc R U
H76C H 0.284527 0.338734 0.602567 0.194 Uiso 1 1 calc R U
C77 C 0.2717(15) 0.4288(8) 0.5154(6) 0.114(7) Uani 1 1 d . .
H77A H 0.218712 0.406635 0.502962 0.171 Uiso 1 1 calc R U
H77B H 0.330386 0.419663 0.498502 0.171 Uiso 1 1 calc R U
H77C H 0.257606 0.468884 0.511767 0.171 Uiso 1 1 calc R U
C78 C 0.3079(14) 0.5593(8) 0.5563(7) 0.113(6) Uani 1 1 d . .
H78A H 0.246044 0.545800 0.544984 0.170 Uiso 1 1 calc R U
H78B H 0.319077 0.597441 0.544850 0.170 Uiso 1 1 calc R U
H78C H 0.307984 0.559359 0.590319 0.170 Uiso 1 1 calc R U
C79 C 0.5673(9) 0.5565(5) 0.5693(4) 0.061(3) Uani 1 1 d . .
C80 C 0.5138(11) 0.6124(6) 0.5671(5) 0.077(4) Uani 1 1 d . .
H80A H 0.478092 0.618040 0.596003 0.115 Uiso 1 1 calc R U
H80B H 0.469491 0.611991 0.540800 0.115 Uiso 1 1 calc R U
H80C H 0.559746 0.643086 0.563123 0.115 Uiso 1 1 calc R U
C81 C 0.6622(9) 0.5678(5) 0.5962(4) 0.064(3) Uani 1 1 d . .
H81A H 0.702510 0.534239 0.595036 0.097 Uiso 1 1 calc R U
H81B H 0.647720 0.577021 0.628580 0.097 Uiso 1 1 calc R U
H81C H 0.695931 0.599326 0.581691 0.097 Uiso 1 1 calc R U
C82 C 0.5943(13) 0.5389(6) 0.5195(4) 0.083(4) Uani 1 1 d . .
H82A H 0.616780 0.571828 0.502303 0.124 Uiso 1 1 calc R U
H82B H 0.538168 0.523143 0.503960 0.124 Uiso 1 1 calc R U
H82C H 0.645000 0.510654 0.520690 0.124 Uiso 1 1 calc R U
C83 C 0.828(3) 0.5530(19) 0.6876(16) 0.26(2) Uiso 1 1 d . .
H83A H 0.789719 0.531060 0.709765 0.391 Uiso 1 1 calc R U
H83B H 0.793017 0.587349 0.679480 0.391 Uiso 1 1 calc R U
H83C H 0.838673 0.530690 0.659544 0.391 Uiso 1 1 calc R U
C84 C 0.915(3) 0.6205(16) 0.7643(12) 0.26(2) Uiso 1 1 d D .
H84A H 0.874149 0.601136 0.786677 0.387 Uiso 1 1 calc R U
H84B H 0.974731 0.631764 0.779521 0.387 Uiso 1 1 calc R U
H84C H 0.882310 0.653835 0.752444 0.387 Uiso 1 1 calc R U
C85 C 1.0131(19) 0.5157(11) 0.7313(10) 0.149(8) Uiso 1 1 d . .
H85A H 0.976593 0.491568 0.752366 0.223 Uiso 1 1 calc R U
H85B H 1.032494 0.494127 0.703938 0.223 Uiso 1 1 calc R U
H85C H 1.070001 0.529750 0.747384 0.223 Uiso 1 1 calc R U
C86 C 0.904(5) 0.684(3) 0.615(2) 0.39(4) Uiso 1 1 d . .
H86A H 0.904103 0.699482 0.583117 0.581 Uiso 1 1 calc R U
H86B H 0.845399 0.662387 0.619602 0.581 Uiso 1 1 calc R U
H86C H 0.905692 0.715359 0.637122 0.581 Uiso 1 1 calc R U
C87 C 1.042(4) 0.566(2) 0.592(2) 0.34(3) Uiso 1 1 d . .
H87A H 1.052991 0.575371 0.559717 0.509 Uiso 1 1 calc R U
H87B H 1.095580 0.543741 0.604159 0.509 Uiso 1 1 calc R U
H87C H 0.982805 0.544524 0.595374 0.509 Uiso 1 1 calc R U
C88 C 1.1354(17) 0.6688(11) 0.6218(8) 0.138(8) Uiso 1 1 d . .
H88A H 1.146191 0.680095 0.589468 0.208 Uiso 1 1 calc R U
H88B H 1.128218 0.702279 0.641201 0.208 Uiso 1 1 calc R U
H88C H 1.189842 0.646659 0.632745 0.208 Uiso 1 1 calc R U
C89 C 0.5624(11) 0.2689(8) 0.5104(7) 0.098(5) Uani 1 1 d . .
C90 C 0.5646(16) 0.2774(8) 0.4660(6) 0.113(7) Uani 1 1 d . .
H90 H 0.569711 0.247093 0.444705 0.135 Uiso 1 1 calc R U
C91 C 0.5588(19) 0.3362(10) 0.4497(6) 0.136(8) Uani 1 1 d . .
H91 H 0.553746 0.343562 0.417403 0.164 Uiso 1 1 calc R U
C92 C 0.5606(14) 0.3791(7) 0.4796(6) 0.100(5) Uani 1 1 d . .
H92 H 0.564223 0.417071 0.469818 0.121 Uiso 1 1 calc R U
C93 C 0.5567(13) 0.3642(7) 0.5248(6) 0.095(4) Uani 1 1 d . .
H93 H 0.551141 0.393700 0.546830 0.114 Uiso 1 1 calc R U
C94 C 0.5601(15) 0.3111(8) 0.5419(6) 0.103(5) Uani 1 1 d . .
H94 H 0.560756 0.303964 0.574314 0.123 Uiso 1 1 calc R U
C95 C 0.562(4) 0.2134(18) 0.5269(17) 0.36(4) Uani 1 1 d . .
H95A H 0.560343 0.213636 0.560927 0.541 Uiso 1 1 calc R U
H95B H 0.505783 0.193797 0.514935 0.541 Uiso 1 1 calc R U
H95C H 0.619964 0.194197 0.516327 0.541 Uiso 1 1 calc R U
C96 C 0.3427(15) 0.2715(10) 0.9807(6) 0.226(16) Uiso 1 1 d DG .
C97 C 0.2860(17) 0.2369(7) 0.9532(8) 0.175(11) Uiso 1 1 d G .
H97 H 0.274106 0.199299 0.962452 0.210 Uiso 1 1 calc R U
C98 C 0.2469(15) 0.2574(8) 0.9122(8) 0.230(17) Uiso 1 1 d G .
H98 H 0.208176 0.233789 0.893446 0.276 Uiso 1 1 calc R U
C99 C 0.2643(13) 0.3125(9) 0.8987(5) 0.148(9) Uiso 1 1 d G .
H99 H 0.237558 0.326462 0.870656 0.178 Uiso 1 1 calc R U
C100 C 0.3209(13) 0.3470(6) 0.9261(7) 0.128(7) Uiso 1 1 d G .
H100 H 0.332871 0.384645 0.916871 0.154 Uiso 1 1 calc R U
C101 C 0.3601(13) 0.3265(9) 0.9671(6) 0.205(14) Uiso 1 1 d G .
H101 H 0.398801 0.350155 0.985878 0.246 Uiso 1 1 calc R U
C102 C 0.379(3) 0.247(3) 1.0213(10) 0.47(5) Uiso 1 1 d D .
H10A H 0.417622 0.274612 1.038070 0.711 Uiso 1 1 calc R U
H10B H 0.325915 0.234733 1.041012 0.711 Uiso 1 1 calc R U
H10C H 0.418578 0.214603 1.013107 0.711 Uiso 1 1 calc R U
O1 O -0.0318(5) 0.3827(5) 0.8390(3) 0.077(3) Uani 1 1 d . .
O2 O 0.6357(6) 0.4278(4) 0.9334(3) 0.067(2) Uani 1 1 d . .
O3 O 0.3911(5) 0.6309(3) 0.6770(3) 0.0549(17) Uani 1 1 d . .
O4 O 0.5338(4) 0.5915(3) 0.7015(2) 0.0454(14) Uani 1 1 d . .
O5 O 0.5818(5) 0.5669(3) 0.8002(2) 0.0471(15) Uani 1 1 d . .
O6 O 0.7344(5) 0.5463(3) 0.8241(3) 0.064(2) Uani 1 1 d . .
O7 O 0.8511(5) 0.2452(3) 0.6052(3) 0.0556(18) Uani 1 1 d . .
O8 O 0.3797(7) 0.5241(4) 0.5403(3) 0.075(2) Uani 1 1 d . .
O9 O 1.0148(16) 0.6101(14) 0.6780(8) 0.240(13) Uani 1 1 d . .
F1 F 0.4974(8) 0.2410(6) 0.6454(4) 0.128(4) Uani 1 1 d . .
P1 P 0.37008(13) 0.40936(8) 0.77191(7) 0.0317(4) Uani 1 1 d . .
P2 P 0.54933(14) 0.38699(8) 0.69343(7) 0.0320(4) Uani 1 1 d . .
Si1 Si 0.9433(8) 0.5715(5) 0.7143(5) 0.209(5) Uani 1 1 d D .
Si2 Si 1.0326(8) 0.6287(5) 0.6251(4) 0.184(4) Uani 1 1 d . .
Cu1 Cu 0.42890(8) 0.33940(5) 0.72777(4) 0.0370(3) Uani 1 1 d . .

loop_
_atom_site_aniso_label
_atom_site_aniso_U_11
_atom_site_aniso_U_22
_atom_site_aniso_U_33
_atom_site_aniso_U_23
_atom_site_aniso_U_13
_atom_site_aniso_U_12
C1 0.042(6) 0.037(5) 0.160(14) -0.021(7) 0.007(8) -0.004(4)
C2 0.106(14) 0.086(11) 0.25(3) 0.047(15) 0.087(17) 0.045(10)
C3 0.135(17) 0.096(13) 0.112(14) 0.025(11) -0.023(13) -0.025(12)
C4 0.071(9) 0.083(10) 0.119(13) -0.016(9) 0.005(9) 0.005(8)
C5 0.110(15) 0.138(18) 0.117(15) -0.010(13) 0.017(12) -0.038(13)
C6 0.074(10) 0.120(14) 0.120(14) -0.006(11) -0.009(10) 0.012(10)
C7 0.089(12) 0.131(16) 0.132(16) -0.003(13) -0.028(12) 0.004(11)
C8 0.046(7) 0.098(11) 0.132(14) 0.018(10) 0.023(8) 0.023(7)
C9 0.030(4) 0.043(4) 0.032(4) 0.003(3) -0.001(3) 0.006(3)
C10 0.032(4) 0.049(5) 0.040(4) -0.009(4) -0.004(3) 0.008(4)
C11 0.033(5) 0.081(7) 0.039(4) -0.011(4) 0.002(4) 0.006(5)
C12 0.037(5) 0.066(6) 0.058(6) -0.011(5) 0.002(4) 0.005(5)
C13 0.035(4) 0.062(6) 0.059(6) -0.009(5) -0.003(4) 0.002(4)
C14 0.037(4) 0.042(4) 0.043(4) -0.008(4) -0.001(4) -0.003(3)
C15 0.048(6) 0.081(8) 0.061(6) -0.027(6) 0.009(5) 0.005(6)
C16 0.056(8) 0.126(14) 0.140(15) -0.035(12) 0.014(9) 0.008(9)
C17 0.20(2) 0.16(2) 0.056(9) -0.027(10) 0.009(12) 0.037(18)
C18 0.164(19) 0.064(9) 0.18(2) -0.032(11) 0.109(17) -0.005(11)
C19 0.066(9) 0.098(11) 0.154(16) 0.016(11) 0.058(10) -0.003(8)
C20 0.043(6) 0.067(7) 0.086(8) -0.021(6) 0.000(5) 0.001(5)
C21 0.040(5) 0.075(8) 0.089(8) -0.015(6) -0.010(5) -0.006(5)
C22 0.133(16) 0.063(9) 0.21(2) -0.031(12) -0.089(16) 0.012(9)
C23 0.047(7) 0.22(2) 0.099(11) -0.094(13) 0.012(7) -0.032(10)
C24 0.024(4) 0.036(4) 0.037(4) 0.005(3) -0.001(3) 0.003(3)
C25 0.039(4) 0.042(5) 0.036(4) 0.001(3) -0.002(3) 0.002(4)
C26 0.046(5) 0.053(5) 0.038(4) 0.000(4) -0.007(4) 0.015(4)
C27 0.051(5) 0.062(6) 0.042(5) -0.002(4) -0.013(4) 0.011(5)
C28 0.046(5) 0.053(6) 0.037(4) -0.008(4) -0.006(4) 0.008(4)
C29 0.029(4) 0.035(4) 0.046(4) -0.001(3) -0.004(3) 0.005(3)
C30 0.063(7) 0.058(6) 0.049(5) -0.006(5) -0.012(5) 0.020(5)
C31 0.075(9) 0.054(7) 0.118(11) 0.011(7) -0.035(8) 0.001(6)
C32 0.077(9) 0.089(10) 0.092(10) -0.003(8) -0.006(7) 0.051(8)
C33 0.112(12) 0.074(9) 0.081(9) -0.007(7) -0.049(9) 0.037(8)
C34 0.057(8) 0.115(12) 0.086(9) -0.028(8) -0.035(7) 0.021(8)
C35 0.068(7) 0.061(6) 0.047(5) -0.016(5) -0.017(5) 0.022(6)
C36 0.093(10) 0.078(8) 0.061(7) -0.028(6) -0.021(7) 0.000(7)
C37 0.092(10) 0.108(11) 0.053(7) -0.021(7) 0.005(6) 0.030(9)
C38 0.111(11) 0.066(7) 0.070(7) -0.032(6) -0.033(8) 0.045(8)
C39 0.023(4) 0.037(4) 0.032(4) -0.001(3) -0.001(3) 0.001(3)
C40 0.028(4) 0.048(5) 0.044(4) -0.003(4) -0.008(4) 0.004(3)
C41 0.040(5) 0.050(5) 0.055(5) 0.007(4) -0.004(4) 0.006(4)
C42 0.045(5) 0.035(4) 0.049(5) 0.001(4) -0.001(4) 0.006(4)
C43 0.051(5) 0.036(5) 0.073(7) 0.004(5) -0.001(5) 0.008(4)
C44 0.039(4) 0.038(4) 0.041(4) 0.001(3) 0.001(3) 0.006(4)
C45 0.033(4) 0.032(4) 0.035(4) -0.002(3) -0.001(3) 0.004(3)
C46 0.032(4) 0.044(4) 0.030(4) 0.000(3) -0.007(3) 0.000(4)
C47 0.035(4) 0.049(5) 0.041(4) -0.009(4) 0.001(4) 0.001(4)
C48 0.055(6) 0.043(5) 0.082(8) -0.025(5) -0.010(5) -0.004(5)
C49 0.043(5) 0.042(5) 0.052(5) -0.014(4) -0.009(4) -0.009(4)
C50 0.029(4) 0.068(6) 0.055(6) -0.015(5) -0.015(4) 0.004(4)
C51 0.039(5) 0.045(5) 0.041(4) -0.002(4) 0.001(4) 0.013(4)
C52 0.030(4) 0.031(4) 0.034(4) 0.000(3) -0.004(3) 0.009(3)
C53 0.039(4) 0.038(4) 0.033(4) -0.006(3) 0.003(3) -0.022(4)
C54 0.032(4) 0.037(4) 0.038(4) -0.002(3) 0.005(3) -0.005(3)
C55 0.034(4) 0.033(4) 0.047(5) -0.007(3) 0.003(4) -0.006(3)
C56 0.041(5) 0.044(5) 0.047(5) -0.015(4) 0.012(4) -0.006(4)
C57 0.053(5) 0.045(5) 0.037(4) -0.008(4) 0.013(4) -0.006(4)
C58 0.044(5) 0.042(5) 0.039(4) 0.001(4) 0.009(4) -0.008(4)
C59 0.038(5) 0.033(4) 0.060(5) 0.001(4) 0.002(4) -0.004(4)
C60 0.072(7) 0.044(5) 0.071(7) -0.005(5) 0.004(6) -0.014(5)
C61 0.058(6) 0.038(5) 0.057(5) -0.001(4) 0.000(5) 0.008(4)
C62 0.052(6) 0.049(6) 0.087(8) -0.006(5) 0.009(6) 0.014(5)
C63 0.103(10) 0.060(7) 0.063(7) -0.032(6) 0.032(7) -0.009(7)
C64 0.071(7) 0.052(6) 0.063(6) -0.007(5) 0.033(6) -0.006(5)
C65 0.060(7) 0.071(7) 0.091(9) -0.013(6) 0.036(7) -0.013(6)
C66 0.117(12) 0.084(9) 0.047(6) -0.003(6) 0.039(7) -0.019(8)
C67 0.100(10) 0.068(8) 0.064(7) 0.009(6) 0.042(7) -0.011(7)
C68 0.029(4) 0.039(4) 0.035(4) 0.002(3) 0.001(3) -0.004(3)
C69 0.029(4) 0.055(5) 0.046(5) 0.004(4) -0.006(4) -0.010(4)
C70 0.059(7) 0.079(8) 0.055(6) 0.016(5) -0.014(5) -0.017(6)
C71 0.061(6) 0.067(7) 0.040(5) 0.014(4) -0.009(5) 0.005(5)
C72 0.055(6) 0.053(6) 0.036(4) 0.005(4) 0.003(4) -0.001(5)
C73 0.041(5) 0.045(5) 0.039(4) -0.001(4) 0.001(4) 0.000(4)
C74 0.058(7) 0.105(11) 0.080(8) 0.027(8) -0.041(7) -0.022(7)
C75 0.055(9) 0.21(3) 0.157(18) 0.022(18) -0.022(11) -0.053(13)
C76 0.147(17) 0.104(13) 0.138(15) 0.037(11) -0.100(14) -0.065(12)
C77 0.132(15) 0.112(13) 0.098(11) 0.020(10) -0.074(11) -0.021(11)
C78 0.108(13) 0.116(14) 0.115(13) 0.048(11) -0.021(11) 0.034(12)
C79 0.075(7) 0.060(6) 0.047(5) 0.017(5) 0.011(5) 0.003(6)
C80 0.093(10) 0.064(7) 0.073(8) 0.026(6) 0.003(7) 0.007(7)
C81 0.078(8) 0.050(6) 0.065(7) 0.010(5) 0.013(6) -0.017(6)
C82 0.115(12) 0.085(9) 0.048(6) 0.018(6) 0.018(7) 0.002(8)
C89 0.068(9) 0.107(12) 0.121(13) 0.028(10) -0.037(9) -0.033(9)
C90 0.146(17) 0.110(13) 0.082(10) -0.031(9) -0.013(11) -0.064(13)
C91 0.19(2) 0.138(17) 0.077(10) 0.004(11) -0.046(13) -0.053(18)
C92 0.123(14) 0.083(10) 0.096(11) 0.003(8) -0.029(10) -0.019(10)
C93 0.101(12) 0.083(10) 0.100(11) 0.003(9) -0.001(10) 0.011(9)
C94 0.112(14) 0.116(14) 0.080(10) -0.016(10) 0.001(10) -0.013(12)
C95 0.38(6) 0.27(5) 0.43(7) 0.23(5) -0.31(6) -0.21(5)
O1 0.026(3) 0.123(8) 0.081(5) -0.024(5) 0.008(3) -0.009(4)
O2 0.073(5) 0.077(5) 0.050(4) -0.012(4) -0.026(4) 0.015(4)
O3 0.054(4) 0.042(4) 0.068(4) 0.011(3) -0.002(3) 0.008(3)
O4 0.040(3) 0.035(3) 0.061(4) 0.003(3) -0.003(3) -0.008(3)
O5 0.041(3) 0.042(3) 0.058(4) -0.015(3) -0.006(3) 0.006(3)
O6 0.048(4) 0.064(5) 0.082(5) -0.033(4) -0.020(4) -0.001(3)
O7 0.052(4) 0.050(4) 0.065(4) -0.018(3) 0.023(3) -0.002(3)
O8 0.078(6) 0.088(6) 0.059(5) 0.029(4) -0.020(4) 0.002(5)
O9 0.150(17) 0.38(4) 0.20(2) 0.13(2) 0.014(15) -0.02(2)
F1 0.104(8) 0.172(11) 0.109(7) -0.013(7) 0.000(6) -0.031(8)
P1 0.0254(9) 0.0362(10) 0.0335(9) -0.0011(8) -0.0009(8) 0.0005(7)
P2 0.0278(9) 0.0339(10) 0.0342(9) 0.0002(8) 0.0002(8) -0.0015(8)
Si1 0.145(7) 0.189(9) 0.294(14) 0.025(9) -0.020(8) -0.067(7)
Si2 0.201(10) 0.189(9) 0.161(7) -0.002(6) 0.000(7) -0.022(8)
Cu1 0.0365(6) 0.0357(6) 0.0387(6) -0.0029(5) 0.0052(5) -0.0031(5)

loop_
_atom_type_symbol
_atom_type_description
_atom_type_scat_dispersion_real
_atom_type_scat_dispersion_imag
_atom_type_scat_source
C C 0.0181 0.0091 'International Tables Vol C Tables 4.2.6.8 and 6.1.1.4'
H H 0.0000 0.0000 'International Tables Vol C Tables 4.2.6.8 and 6.1.1.4'
O O 0.0492 0.0322 'International Tables Vol C Tables 4.2.6.8 and 6.1.1.4'
F F 0.0727 0.0534 'International Tables Vol C Tables 4.2.6.8 and 6.1.1.4'
P P 0.2955 0.4335 'International Tables Vol C Tables 4.2.6.8 and 6.1.1.4'
Si Si 0.2541 0.3302 'International Tables Vol C Tables 4.2.6.8 and 6.1.1.4'
Cu Cu -1.9646 0.5888 'International Tables Vol C Tables 4.2.6.8 and 6.1.1.4'

loop_
_geom_angle_atom_site_label_1
_geom_angle_atom_site_label_2
_geom_angle_atom_site_label_3
_geom_angle
C3 C1 C2 116.0(15)
C3 C1 Cu1 113.6(13)
C2 C1 Cu1 110.3(10)
C3 C1 H1 105.3
C2 C1 H1 105.3
Cu1 C1 H1 105.3
C1 C2 H2A 109.5
C1 C2 H2B 109.5
H2A C2 H2B 109.5
C1 C2 H2C 109.5
H2A C2 H2C 109.5
H2B C2 H2C 109.5
C8 C3 C1 119(2)
C8 C3 C4 118.3(19)
C1 C3 C4 123(2)
C5 C4 C3 119.7(19)
C5 C4 H4 120.2
C3 C4 H4 120.2
C4 C5 C6 127(2)
C4 C5 H5 116.7
C6 C5 H5 116.7
C7 C6 C5 115(2)
C7 C6 H6 122.3
C5 C6 H6 122.3
C6 C7 C8 120(2)
C6 C7 H7 120.1
C8 C7 H7 120.1
F1 C8 C3 128(2)
F1 C8 C7 111.9(16)
C3 C8 C7 120.1(17)
C14 C9 C10 118.0(8)
C14 C9 P1 118.3(6)
C10 C9 P1 123.6(7)
C11 C10 C9 122.5(9)
C11 C10 H10 118.7
C9 C10 H10 118.7
C10 C11 C12 116.4(9)
C10 C11 C15 117.8(9)
C12 C11 C15 125.7(9)
O1 C12 C13 117.9(9)
O1 C12 C11 119.8(9)
C13 C12 C11 122.2(9)
C14 C13 C12 116.0(9)
C14 C13 C20 119.5(9)
C12 C13 C20 124.5(9)
C9 C14 C13 123.4(8)
C9 C14 H14 118.3
C13 C14 H14 118.3
C18 C15 C16 112.8(15)
C18 C15 C11 109.7(10)
C16 C15 C11 116.2(11)
C18 C15 C17 104.0(17)
C16 C15 C17 106.0(15)
C11 C15 C17 107.2(11)
C15 C16 H16A 109.5
C15 C16 H16B 109.5
H16A C16 H16B 109.5
C15 C16 H16C 109.5
H16A C16 H16C 109.5
H16B C16 H16C 109.5
C15 C17 H17A 109.5
C15 C17 H17B 109.5
H17A C17 H17B 109.5
C15 C17 H17C 109.5
H17A C17 H17C 109.5
H17B C17 H17C 109.5
C15 C18 H18A 109.5
C15 C18 H18B 109.5
H18A C18 H18B 109.5
C15 C18 H18C 109.5
H18A C18 H18C 109.5
H18B C18 H18C 109.5
O1 C19 H19A 109.5
O1 C19 H19B 109.5
H19A C19 H19B 109.5
O1 C19 H19C 109.5
H19A C19 H19C 109.5
H19B C19 H19C 109.5
C22 C20 C21 110.3(12)
C22 C20 C13 110.7(12)
C21 C20 C13 111.7(9)
C22 C20 C23 112.5(15)
C21 C20 C23 103.3(12)
C13 C20 C23 108.1(10)
C20 C21 H21A 109.5
C20 C21 H21B 109.5
H21A C21 H21B 109.5
C20 C21 H21C 109.5
H21A C21 H21C 109.5
H21B C21 H21C 109.5
C20 C22 H22A 109.5
C20 C22 H22B 109.5
H22A C22 H22B 109.5
C20 C22 H22C 109.5
H22A C22 H22C 109.5
H22B C22 H22C 109.5
C20 C23 H23A 109.5
C20 C23 H23B 109.5
H23A C23 H23B 109.5
C20 C23 H23C 109.5
H23A C23 H23C 109.5
H23B C23 H23C 109.5
C29 C24 C25 119.1(7)
C29 C24 P1 125.5(6)
C25 C24 P1 115.4(6)
C24 C25 C26 122.4(8)
C24 C25 H25 118.8
C26 C25 H25 118.8
C27 C26 C25 115.7(8)
C27 C26 C30 126.8(8)
C25 C26 C30 117.5(8)
O2 C27 C28 117.3(9)
O2 C27 C26 119.6(9)
C28 C27 C26 123.0(9)
C29 C28 C27 115.8(8)
C29 C28 C35 120.9(8)
C27 C28 C35 123.2(8)
C24 C29 C28 123.1(8)
C24 C29 H29 118.4
C28 C29 H29 118.4
C26 C30 C32 107.7(9)
C26 C30 C33 115.7(9)
C32 C30 C33 111.8(11)
C26 C30 C31 108.6(9)
C32 C30 C31 108.7(11)
C33 C30 C31 104.1(11)
C30 C31 H31A 109.5
C30 C31 H31B 109.5
H31A C31 H31B 109.5
C30 C31 H31C 109.5
H31A C31 H31C 109.5
H31B C31 H31C 109.5
C30 C32 H32A 109.5
C30 C32 H32B 109.5
H32A C32 H32B 109.5
C30 C32 H32C 109.5
H32A C32 H32C 109.5
H32B C32 H32C 109.5
C30 C33 H33A 109.5
C30 C33 H33B 109.5
H33A C33 H33B 109.5
C30 C33 H33C 109.5
H33A C33 H33C 109.5
H33B C33 H33C 109.5
O2 C34 H34A 109.5
O2 C34 H34B 109.5
H34A C34 H34B 109.5
O2 C34 H34C 109.5
H34A C34 H34C 109.5
H34B C34 H34C 109.5
C38 C35 C37 109.9(11)
C38 C35 C28 111.2(8)
C37 C35 C28 109.6(10)
C38 C35 C36 107.6(12)
C37 C35 C36 106.4(10)
C28 C35 C36 112.0(10)
C35 C36 H36A 109.5
C35 C36 H36B 109.5
H36A C36 H36B 109.5
C35 C36 H36C 109.5
H36A C36 H36C 109.5
H36B C36 H36C 109.5
C35 C37 H37A 109.5
C35 C37 H37B 109.5
H37A C37 H37B 109.5
C35 C37 H37C 109.5
H37A C37 H37C 109.5
H37B C37 H37C 109.5
C35 C38 H38A 109.5
C35 C38 H38B 109.5
H38A C38 H38B 109.5
C35 C38 H38C 109.5
H38A C38 H38C 109.5
H38B C38 H38C 109.5
C40 C39 C45 119.5(7)
C40 C39 P1 119.3(6)
C45 C39 P1 120.9(6)
C41 C40 C39 123.7(8)
C41 C40 H40 118.2
C39 C40 H40 118.2
C42 C41 C40 116.6(8)
C42 C41 H41 121.7
C40 C41 H41 121.7
C41 C42 C44 122.1(8)
C41 C42 O3 129.1(9)
C44 C42 O3 108.8(8)
O4 C43 O3 106.8(7)
O4 C43 H43A 110.4
O3 C43 H43A 110.4
O4 C43 H43B 110.4
O3 C43 H43B 110.4
H43A C43 H43B 108.6
C42 C44 O4 110.8(7)
C42 C44 C45 122.6(8)
O4 C44 C45 126.5(8)
C44 C45 C39 115.4(7)
C44 C45 C46 117.3(7)
C39 C45 C46 127.1(7)
C47 C46 C52 115.7(8)
C47 C46 C45 117.0(8)
C52 C46 C45 127.2(7)
O5 C47 C46 127.3(8)
O5 C47 C49 110.5(8)
C46 C47 C49 122.2(8)
O5 C48 O6 106.9(7)
O5 C48 H48A 110.3
O6 C48 H48A 110.3
O5 C48 H48B 110.3
O6 C48 H48B 110.3
H48A C48 H48B 108.6
C50 C49 O6 130.3(9)
C50 C49 C47 122.3(8)
O6 C49 C47 107.4(8)
C49 C50 C51 116.3(8)
C49 C50 H50 121.8
C51 C50 H50 121.8
C52 C51 C50 122.6(8)
C52 C51 H51 118.7
C50 C51 H51 118.7
C51 C52 C46 120.8(8)
C51 C52 P2 117.9(6)
C46 C52 P2 120.9(6)
C58 C53 C54 119.6(9)
C58 C53 P2 122.9(7)
C54 C53 P2 117.5(6)
C53 C54 C55 122.8(8)
C53 C54 H54 118.6
C55 C54 H54 118.6
C54 C55 C56 115.7(8)
C54 C55 C59 117.8(8)
C56 C55 C59 126.5(8)
O7 C56 C55 120.2(9)
O7 C56 C57 116.5(8)
C55 C56 C57 123.2(8)
C58 C57 C56 116.3(8)
C58 C57 C64 120.1(9)
C56 C57 C64 123.6(9)
C53 C58 C57 121.7(9)
C53 C58 H58 119.2
C57 C58 H58 119.2
C60 C59 C62 110.9(9)
C60 C59 C55 110.5(8)
C62 C59 C55 114.0(8)
C60 C59 C61 107.3(9)
C62 C59 C61 105.4(9)
C55 C59 C61 108.4(7)
C59 C60 H60A 109.5
C59 C60 H60B 109.5
H60A C60 H60B 109.5
C59 C60 H60C 109.5
H60A C60 H60C 109.5
H60B C60 H60C 109.5
C59 C61 H61A 109.5
C59 C61 H61B 109.5
H61A C61 H61B 109.5
C59 C61 H61C 109.5
H61A C61 H61C 109.5
H61B C61 H61C 109.5
C59 C62 H62A 109.5
C59 C62 H62B 109.5
H62A C62 H62B 109.5
C59 C62 H62C 109.5
H62A C62 H62C 109.5
H62B C62 H62C 109.5
O7 C63 H63A 109.5
O7 C63 H63B 109.5
H63A C63 H63B 109.5
O7 C63 H63C 109.5
H63A C63 H63C 109.5
H63B C63 H63C 109.5
C65 C64 C57 109.1(10)
C65 C64 C66 109.8(10)
C57 C64 C66 113.2(9)
C65 C64 C67 108.5(11)
C57 C64 C67 110.9(9)
C66 C64 C67 105.2(11)
C64 C65 H65A 109.5
C64 C65 H65B 109.5
H65A C65 H65B 109.5
C64 C65 H65C 109.5
H65A C65 H65C 109.5
H65B C65 H65C 109.5
C64 C66 H66A 109.5
C64 C66 H66B 109.5
H66A C66 H66B 109.5
C64 C66 H66C 109.5
H66A C66 H66C 109.5
H66B C66 H66C 109.5
C64 C67 H67A 109.5
C64 C67 H67B 109.5
H67A C67 H67B 109.5
C64 C67 H67C 109.5
H67A C67 H67C 109.5
H67B C67 H67C 109.5
C69 C68 C73 119.7(8)
C69 C68 P2 116.1(7)
C73 C68 P2 124.1(7)
C68 C69 C70 122.6(9)
C68 C69 H69 118.7
C70 C69 H69 118.7
C71 C70 C69 115.5(10)
C71 C70 C74 127.7(10)
C69 C70 C74 116.8(10)
C70 C71 C72 124.2(9)
C70 C71 O8 119.5(10)
C72 C71 O8 116.3(10)
C71 C72 C73 117.4(9)
C71 C72 C79 122.8(9)
C73 C72 C79 119.6(9)
C68 C73 C72 120.2(9)
C68 C73 H73 119.9
C72 C73 H73 119.9
C75 C74 C76 106.5(17)
C75 C74 C70 111.5(14)
C76 C74 C70 110.6(11)
C75 C74 C77 110.5(14)
C76 C74 C77 104.5(14)
C70 C74 C77 112.8(12)
C74 C75 H75A 109.5
C74 C75 H75B 109.5
H75A C75 H75B 109.5
C74 C75 H75C 109.5
H75A C75 H75C 109.5
H75B C75 H75C 109.5
C74 C76 H76A 109.5
C74 C76 H76B 109.5
H76A C76 H76B 109.5
C74 C76 H76C 109.5
H76A C76 H76C 109.5
H76B C76 H76C 109.5
C74 C77 H77A 109.5
C74 C77 H77B 109.5
H77A C77 H77B 109.5
C74 C77 H77C 109.5
H77A C77 H77C 109.5
H77B C77 H77C 109.5
O8 C78 H78A 109.5
O8 C78 H78B 109.5
H78A C78 H78B 109.5
O8 C78 H78C 109.5
H78A C78 H78C 109.5
H78B C78 H78C 109.5
C80 C79 C82 108.5(10)
C80 C79 C72 114.5(10)
C82 C79 C72 108.1(10)
C80 C79 C81 106.7(11)
C82 C79 C81 107.3(11)
C72 C79 C81 111.5(8)
C79 C80 H80A 109.5
C79 C80 H80B 109.5
H80A C80 H80B 109.5
C79 C80 H80C 109.5
H80A C80 H80C 109.5
H80B C80 H80C 109.5
C79 C81 H81A 109.5
C79 C81 H81B 109.5
H81A C81 H81B 109.5
C79 C81 H81C 109.5
H81A C81 H81C 109.5
H81B C81 H81C 109.5
C79 C82 H82A 109.5
C79 C82 H82B 109.5
H82A C82 H82B 109.5
C79 C82 H82C 109.5
H82A C82 H82C 109.5
H82B C82 H82C 109.5
Si1 C83 H83A 109.5
Si1 C83 H83B 109.5
H83A C83 H83B 109.5
Si1 C83 H83C 109.5
H83A C83 H83C 109.5
H83B C83 H83C 109.5
Si1 C84 H84A 109.5
Si1 C84 H84B 109.5
H84A C84 H84B 109.5
Si1 C84 H84C 109.5
H84A C84 H84C 109.5
H84B C84 H84C 109.5
Si1 C85 H85A 109.5
Si1 C85 H85B 109.5
H85A C85 H85B 109.5
Si1 C85 H85C 109.5
H85A C85 H85C 109.5
H85B C85 H85C 109.5
Si2 C86 H86A 109.5
Si2 C86 H86B 109.5
H86A C86 H86B 109.5
Si2 C86 H86C 109.5
H86A C86 H86C 109.5
H86B C86 H86C 109.5
Si2 C87 H87A 109.5
Si2 C87 H87B 109.5
H87A C87 H87B 109.5
Si2 C87 H87C 109.5
H87A C87 H87C 109.5
H87B C87 H87C 109.5
Si2 C88 H88A 109.5
Si2 C88 H88B 109.5
H88A C88 H88B 109.5
Si2 C88 H88C 109.5
H88A C88 H88C 109.5
H88B C88 H88C 109.5
C90 C89 C94 122.9(18)
C90 C89 C95 119(3)
C94 C89 C95 118(3)
C89 C90 C91 117.4(17)
C89 C90 H90 121.3
C91 C90 H90 121.3
C92 C91 C90 121.3(16)
C92 C91 H91 119.4
C90 C91 H91 119.4
C91 C92 C93 114.8(17)
C91 C92 H92 122.6
C93 C92 H92 122.6
C92 C93 C94 126.3(17)
C92 C93 H93 116.9
C94 C93 H93 116.9
C89 C94 C93 116.9(17)
C89 C94 H94 121.6
C93 C94 H94 121.6
C89 C95 H95A 109.5
C89 C95 H95B 109.5
H95A C95 H95B 109.5
C89 C95 H95C 109.5
H95A C95 H95C 109.5
H95B C95 H95C 109.5
C97 C96 C101 120.0
C97 C96 C102 116(4)
C101 C96 C102 124(4)
C96 C97 C98 120.0
C96 C97 H97 120.0
C98 C97 H97 120.0
C99 C98 C97 120.0
C99 C98 H98 120.0
C97 C98 H98 120.0
C98 C99 C100 120.0
C98 C99 H99 120.0
C100 C99 H99 120.0
C101 C100 C99 120.0
C101 C100 H100 120.0
C99 C100 H100 120.0
C100 C101 C96 120.0
C100 C101 H101 120.0
C96 C101 H101 120.0
C96 C102 H10A 109.5
C96 C102 H10B 109.5
H10A C102 H10B 109.5
C96 C102 H10C 109.5
H10A C102 H10C 109.5
H10B C102 H10C 109.5
C12 O1 C19 112.3(10)
C27 O2 C34 111.6(9)
C42 O3 C43 103.8(7)
C44 O4 C43 103.1(7)
C47 O5 C48 102.8(7)
C49 O6 C48 104.0(7)
C56 O7 C63 113.8(8)
C78 O8 C71 114.6(11)
Si2 O9 Si1 144.7(19)
C9 P1 C24 105.9(4)
C9 P1 C39 102.4(4)
C24 P1 C39 104.5(4)
C9 P1 Cu1 119.5(3)
C24 P1 Cu1 109.4(3)
C39 P1 Cu1 113.8(3)
C68 P2 C52 104.2(4)
C68 P2 C53 104.8(4)
C52 P2 C53 104.4(3)
C68 P2 Cu1 110.3(3)
C52 P2 Cu1 113.6(3)
C53 P2 Cu1 118.3(3)
O9 Si1 C85 104.8(14)
O9 Si1 C83 112.9(18)
C85 Si1 C83 115.6(18)
O9 Si1 C84 104.7(18)
C85 Si1 C84 112.1(18)
C83 Si1 C84 106(2)
O9 Si2 C88 109.5(14)
O9 Si2 C87 107(2)
C88 Si2 C87 112(2)
O9 Si2 C86 99(2)
C88 Si2 C86 109.5(19)
C87 Si2 C86 119(3)
C1 Cu1 P1 130.8(4)
C1 Cu1 P2 130.0(4)
P1 Cu1 P2 98.55(8)

loop_
_geom_bond_atom_site_label_1
_geom_bond_atom_site_label_2
_geom_bond_distance
C1 C3 1.36(2)
C1 C2 1.76(3)
C1 Cu1 2.027(10)
C1 H1 1.0000
C2 H2A 0.9800
C2 H2B 0.9800
C2 H2C 0.9800
C3 C8 1.31(3)
C3 C4 1.47(3)
C4 C5 1.33(3)
C4 H4 0.9500
C5 C6 1.39(3)
C5 H5 0.9500
C6 C7 1.38(2)
C6 H6 0.9500
C7 C8 1.55(3)
C7 H7 0.9500
C8 F1 1.273(17)
C9 C14 1.379(12)
C9 C10 1.404(12)
C9 P1 1.812(8)
C10 C11 1.396(13)
C10 H10 0.9500
C11 C12 1.425(15)
C11 C15 1.540(14)
C12 O1 1.398(12)
C12 C13 1.411(14)
C13 C14 1.408(13)
C13 C20 1.542(15)
C14 H14 0.9500
C15 C18 1.48(2)
C15 C16 1.491(18)
C15 C17 1.56(2)
C16 H16A 0.9800
C16 H16B 0.9800
C16 H16C 0.9800
C17 H17A 0.9800
C17 H17B 0.9800
C17 H17C 0.9800
C18 H18A 0.9800
C18 H18B 0.9800
C18 H18C 0.9800
C19 O1 1.41(2)
C19 H19A 0.9800
C19 H19B 0.9800
C19 H19C 0.9800
C20 C22 1.51(2)
C20 C21 1.522(16)
C20 C23 1.551(19)
C21 H21A 0.9800
C21 H21B 0.9800
C21 H21C 0.9800
C22 H22A 0.9800
C22 H22B 0.9800
C22 H22C 0.9800
C23 H23A 0.9800
C23 H23B 0.9800
C23 H23C 0.9800
C24 C29 1.373(12)
C24 C25 1.384(12)
C24 P1 1.820(8)
C25 C26 1.420(12)
C25 H25 0.9500
C26 C27 1.419(14)
C26 C30 1.528(13)
C27 O2 1.385(12)
C27 C28 1.414(14)
C28 C29 1.406(12)
C28 C35 1.530(14)
C29 H29 0.9500
C30 C32 1.534(19)
C30 C33 1.536(15)
C30 C31 1.547(18)
C31 H31A 0.9800
C31 H31B 0.9800
C31 H31C 0.9800
C32 H32A 0.9800
C32 H32B 0.9800
C32 H32C 0.9800
C33 H33A 0.9800
C33 H33B 0.9800
C33 H33C 0.9800
C34 O2 1.465(18)
C34 H34A 0.9800
C34 H34B 0.9800
C34 H34C 0.9800
C35 C38 1.511(15)
C35 C37 1.519(18)
C35 C36 1.548(19)
C36 H36A 0.9800
C36 H36B 0.9800
C36 H36C 0.9800
C37 H37A 0.9800
C37 H37B 0.9800
C37 H37C 0.9800
C38 H38A 0.9800
C38 H38B 0.9800
C38 H38C 0.9800
C39 C40 1.395(11)
C39 C45 1.406(11)
C39 P1 1.831(8)
C40 C41 1.376(13)
C40 H40 0.9500
C41 C42 1.350(14)
C41 H41 0.9500
C42 C44 1.379(13)
C42 O3 1.386(11)
C43 O4 1.433(11)
C43 O3 1.455(13)
C43 H43A 0.9900
C43 H43B 0.9900
C44 O4 1.384(11)
C44 C45 1.403(12)
C45 C46 1.501(11)
C46 C47 1.385(12)
C46 C52 1.399(11)
C47 O5 1.381(11)
C47 C49 1.399(13)
C48 O5 1.427(12)
C48 O6 1.437(13)
C48 H48A 0.9900
C48 H48B 0.9900
C49 C50 1.347(14)
C49 O6 1.397(11)
C50 C51 1.392(13)
C50 H50 0.9500
C51 C52 1.389(11)
C51 H51 0.9500
C52 P2 1.832(8)
C53 C58 1.378(11)
C53 C54 1.381(12)
C53 P2 1.835(9)
C54 C55 1.401(12)
C54 H54 0.9500
C55 C56 1.413(13)
C55 C59 1.550(12)
C56 O7 1.386(11)
C56 C57 1.417(14)
C57 C58 1.413(13)
C57 C64 1.522(13)
C58 H58 0.9500
C59 C60 1.531(14)
C59 C62 1.535(14)
C59 C61 1.551(14)
C60 H60A 0.9800
C60 H60B 0.9800
C60 H60C 0.9800
C61 H61A 0.9800
C61 H61B 0.9800
C61 H61C 0.9800
C62 H62A 0.9800
C62 H62B 0.9800
C62 H62C 0.9800
C63 O7 1.465(14)
C63 H63A 0.9800
C63 H63B 0.9800
C63 H63C 0.9800
C64 C65 1.509(19)
C64 C66 1.547(17)
C64 C67 1.554(18)
C65 H65A 0.9800
C65 H65B 0.9800
C65 H65C 0.9800
C66 H66A 0.9800
C66 H66B 0.9800
C66 H66C 0.9800
C67 H67A 0.9800
C67 H67B 0.9800
C67 H67C 0.9800
C68 C69 1.381(12)
C68 C73 1.383(12)
C68 P2 1.831(9)
C69 C70 1.397(14)
C69 H69 0.9500
C70 C71 1.388(16)
C70 C74 1.537(16)
C71 C72 1.389(16)
C71 O8 1.414(12)
C72 C73 1.405(13)
C72 C79 1.551(15)
C73 H73 0.9500
C74 C75 1.51(3)
C74 C76 1.52(2)
C74 C77 1.57(2)
C75 H75A 0.9800
C75 H75B 0.9800
C75 H75C 0.9800
C76 H76A 0.9800
C76 H76B 0.9800
C76 H76C 0.9800
C77 H77A 0.9800
C77 H77B 0.9800
C77 H77C 0.9800
C78 O8 1.39(2)
C78 H78A 0.9800
C78 H78B 0.9800
C78 H78C 0.9800
C79 C80 1.530(17)
C79 C82 1.541(16)
C79 C81 1.561(18)
C80 H80A 0.9800
C80 H80B 0.9800
C80 H80C 0.9800
C81 H81A 0.9800
C81 H81B 0.9800
C81 H81C 0.9800
C82 H82A 0.9800
C82 H82B 0.9800
C82 H82C 0.9800
C83 Si1 1.85(4)
C83 H83A 0.9800
C83 H83B 0.9800
C83 H83C 0.9800
C84 Si1 1.89(2)
C84 H84A 0.9800
C84 H84B 0.9800
C84 H84C 0.9800
C85 Si1 1.72(3)
C85 H85A 0.9800
C85 H85B 0.9800
C85 H85C 0.9800
C86 Si2 2.26(6)
C86 H86A 0.9800
C86 H86B 0.9800
C86 H86C 0.9800
C87 Si2 1.77(6)
C87 H87A 0.9800
C87 H87B 0.9800
C87 H87C 0.9800
C88 Si2 1.73(3)
C88 H88A 0.9800
C88 H88B 0.9800
C88 H88C 0.9800
C89 C90 1.30(2)
C89 C94 1.35(2)
C89 C95 1.40(4)
C90 C91 1.48(3)
C90 H90 0.9500
C91 C92 1.34(3)
C91 H91 0.9500
C92 C93 1.35(2)
C92 H92 0.9500
C93 C94 1.36(2)
C93 H93 0.9500
C94 H94 0.9500
C95 H95A 0.9800
C95 H95B 0.9800
C95 H95C 0.9800
C96 C97 1.3900
C96 C101 1.3900
C96 C102 1.402(7)
C97 C98 1.3900
C97 H97 0.9500
C98 C99 1.3900
C98 H98 0.9500
C99 C100 1.3900
C99 H99 0.9500
C100 C101 1.3900
C100 H100 0.9500
C101 H101 0.9500
C102 H10A 0.9800
C102 H10B 0.9800
C102 H10C 0.9800
O9 Si2 1.61(2)
O9 Si1 1.71(2)
P1 Cu1 2.252(2)
P2 Cu1 2.261(2)
